data_4080085
loop_
_publ_author_name
'Zirakzadeh, Afrooz'
'Gro\&s, Manuela A.'
'Wang, Yaping'
'Mereiter, Kurt'
'Spindler, Felix'
'Weissensteiner, Walter'

_publ_section_title
;
 Biferrocene-Based Diphosphine Ligands: Synthesis and Application of
 Walphos Analogues in Asymmetric Hydrogenations
;
_journal_issue 4
_journal_name_full Organometallics
_journal_page_first 1075
_journal_paper_doi 10.1021/om3012147
_journal_volume 32
_journal_year 2013
_chemical_formula_moiety 'C10 H8 Br Fe I'
_chemical_formula_sum 'C10 H8 Br Fe I'
_chemical_formula_weight 390.82
_chemical_name_common '1608 ww magr141 (SFc)-FcBrI'
_chemical_name_systematic
; 
(S~Fc~)-2-Bromo-1-iodoferrocene 
;
_space_group_IT_number 19
_symmetry_cell_setting orthorhombic
_symmetry_space_group_name_Hall 'P 2ac 2ab'
_symmetry_space_group_name_H-M 'P 21 21 21'
_atom_sites_solution_hydrogens geom
_atom_sites_solution_primary direct
_atom_sites_solution_secondary difmap
_audit_creation_method SHELXL-97
_cell_angle_alpha 90.00
_cell_angle_beta 90.00
_cell_angle_gamma 90.00
_cell_formula_units_Z 4
_cell_length_a 9.6837(5)
_cell_length_b 10.3437(5)
_cell_length_c 10.3664(5)
_cell_measurement_reflns_used 9139
_cell_measurement_temperature 100(2)
_cell_measurement_theta_max 30.07
_cell_measurement_theta_min 2.78
_cell_volume 1038.35(9)
_computing_cell_refinement 'Bruker SAINT'
_computing_data_collection 'Bruker APEX2'
_computing_data_reduction 'Bruker SAINT'
_computing_molecular_graphics 'Bruker SHELXTL'
_computing_publication_material 'Bruker SHELXTL'
_computing_structure_refinement 'SHELXL-97 (Sheldrick, 2008)'
_computing_structure_solution 'SHELXS-97 (Sheldrick, 2008)'
_diffrn_ambient_temperature 100(2)
_diffrn_measured_fraction_theta_full 0.999
_diffrn_measured_fraction_theta_max 0.999
_diffrn_measurement_device_type 'Bruker APEX-II CCD'
_diffrn_measurement_method '\f and \w scans'
_diffrn_radiation_monochromator graphite
_diffrn_radiation_source 'fine-focus sealed tube'
_diffrn_radiation_type MoK\a
_diffrn_radiation_wavelength 0.71073
_diffrn_reflns_av_R_equivalents 0.0283
_diffrn_reflns_av_sigmaI/netI 0.0141
_diffrn_reflns_limit_h_max 13
_diffrn_reflns_limit_h_min -13
_diffrn_reflns_limit_k_max 14
_diffrn_reflns_limit_k_min -14
_diffrn_reflns_limit_l_max 14
_diffrn_reflns_limit_l_min -14
_diffrn_reflns_number 21500
_diffrn_reflns_theta_full 29.99
_diffrn_reflns_theta_max 29.99
_diffrn_reflns_theta_min 2.78
_exptl_absorpt_coefficient_mu 8.221
_exptl_absorpt_correction_T_max 0.43
_exptl_absorpt_correction_T_min 0.25
_exptl_absorpt_correction_type multi-scan
_exptl_absorpt_process_details 'program SADABS'
_exptl_crystal_colour orange
_exptl_crystal_density_diffrn 2.500
_exptl_crystal_density_method 'not measured'
_exptl_crystal_description block
_exptl_crystal_F_000 728
_exptl_crystal_size_max 0.38
_exptl_crystal_size_mid 0.24
_exptl_crystal_size_min 0.12
_refine_diff_density_max 0.342
_refine_diff_density_min -0.724
_refine_diff_density_rms 0.086
_refine_ls_abs_structure_details 'Flack H D (1983), Acta Cryst. A39, 876-881'
_refine_ls_abs_structure_Flack 0.020(6)
_refine_ls_extinction_method none
_refine_ls_goodness_of_fit_ref 1.099
_refine_ls_hydrogen_treatment constr
_refine_ls_matrix_type full
_refine_ls_number_parameters 118
_refine_ls_number_reflns 3026
_refine_ls_number_restraints 0
_refine_ls_restrained_S_all 1.099
_refine_ls_R_factor_all 0.0141
_refine_ls_R_factor_gt 0.0139
_refine_ls_shift/su_max 0.001
_refine_ls_shift/su_mean 0.000
_refine_ls_structure_factor_coef Fsqd
_refine_ls_weighting_details 'calc w=1/[\s^2^(Fo^2^)+(0.0177P)^2^+0.6486P] where P=(Fo^2^+2Fc^2^)/3'
_refine_ls_weighting_scheme calc
_refine_ls_wR_factor_gt 0.0347
_refine_ls_wR_factor_ref 0.0348
_reflns_number_gt 3010
_reflns_number_total 3026
_reflns_threshold_expression >2sigma(I)
_cod_data_source_file om3012147_si_001.cif
_cod_data_source_block S2=1608
_cod_depositor_comments
;
The following automatic conversions were performed:

'_symmetry_cell_setting' value 'Orthorhombic' changed to
'orthorhombic' according to
/home/saulius/struct/CIF-dictionaries/cif_core.dic dictionary named
'cif_core.dic' version 2.4.2 from 2011-04-26.

Automatic conversion script
Id: cif_fix_values 1891 2012-01-12 08:04:46Z andrius 
;
_cod_original_sg_symbol_H-M P2(1)2(1)2(1)
_cod_database_code 4080085

loop_
_symmetry_equiv_pos_as_xyz
'x, y, z'
'-x+1/2, -y, z+1/2'
'-x, y+1/2, -z+1/2'
'x+1/2, -y+1/2, -z'

loop_
_atom_site_label
_atom_site_type_symbol
_atom_site_fract_x
_atom_site_fract_y
_atom_site_fract_z
_atom_site_U_iso_or_equiv
_atom_site_adp_type
_atom_site_occupancy
_atom_site_symmetry_multiplicity
_atom_site_calc_flag
_atom_site_refinement_flags
I1 I 0.812338(13) 0.578207(13) 0.415206(13) 0.01728(4) Uani 1 1 d .
Br1 Br 0.55109(2) 0.667943(18) 0.656211(18) 0.01424(4) Uani 1 1 d .
Fe1 Fe 0.45712(3) 0.44525(2) 0.41248(3) 0.01039(5) Uani 1 1 d .
C1 C 0.65161(19) 0.46353(19) 0.48206(18) 0.0121(3) Uani 1 1 d .
C2 C 0.5518(2) 0.50435(18) 0.57534(18) 0.0123(3) Uani 1 1 d .
C3 C 0.4634(2) 0.39876(19) 0.60416(18) 0.0143(3) Uani 1 1 d .
H3 H 0.3885 0.3993 0.6633 0.017 Uiso 1 1 calc R
C4 C 0.5078(2) 0.2917(2) 0.5279(2) 0.0157(4) Uani 1 1 d .
H4 H 0.4670 0.2082 0.5272 0.019 Uiso 1 1 calc R
C5 C 0.6244(2) 0.3316(2) 0.45235(18) 0.0137(3) Uani 1 1 d .
H5 H 0.6744 0.2793 0.3932 0.016 Uiso 1 1 calc R
C6 C 0.4427(2) 0.5487(2) 0.2446(2) 0.0202(4) Uani 1 1 d .
H6 H 0.5157 0.5938 0.2030 0.024 Uiso 1 1 calc R
C7 C 0.3522(2) 0.6001(2) 0.3399(2) 0.0203(4) Uani 1 1 d .
H7 H 0.3541 0.6857 0.3733 0.024 Uiso 1 1 calc R
C8 C 0.2581(2) 0.5002(3) 0.3765(2) 0.0205(4) Uani 1 1 d .
H8 H 0.1863 0.5077 0.4385 0.025 Uiso 1 1 calc R
C9 C 0.2907(2) 0.3882(2) 0.3042(2) 0.0200(4) Uani 1 1 d .
H9 H 0.2445 0.3073 0.3095 0.024 Uiso 1 1 calc R
C10 C 0.4042(2) 0.4172(2) 0.22251(19) 0.0193(4) Uani 1 1 d .
H10 H 0.4470 0.3594 0.1636 0.023 Uiso 1 1 calc R

loop_
_atom_site_aniso_label
_atom_site_aniso_U_11
_atom_site_aniso_U_22
_atom_site_aniso_U_33
_atom_site_aniso_U_23
_atom_site_aniso_U_13
_atom_site_aniso_U_12
I1 0.01346(6) 0.01801(6) 0.02037(6) -0.00042(5) 0.00349(5) -0.00307(5)
Br1 0.01643(9) 0.01251(8) 0.01379(8) -0.00390(6) -0.00131(7) 0.00221(7)
Fe1 0.01126(11) 0.01072(11) 0.00918(10) 0.00014(9) -0.00134(10) -0.00015(9)
C1 0.0116(8) 0.0136(8) 0.0111(8) -0.0002(6) -0.0010(6) -0.0005(6)
C2 0.0135(8) 0.0131(8) 0.0103(7) -0.0012(6) -0.0009(7) 0.0002(6)
C3 0.0169(8) 0.0153(9) 0.0107(7) 0.0016(6) -0.0001(7) -0.0025(7)
C4 0.0195(9) 0.0117(8) 0.0159(9) 0.0016(7) -0.0040(7) -0.0021(7)
C5 0.0153(8) 0.0112(8) 0.0148(8) -0.0010(7) -0.0025(6) 0.0017(7)
C6 0.0222(10) 0.0229(10) 0.0154(8) 0.0072(7) -0.0038(8) -0.0008(8)
C7 0.0249(10) 0.0162(10) 0.0199(9) -0.0028(8) -0.0095(8) 0.0075(8)
C8 0.0141(9) 0.0304(11) 0.0169(9) -0.0019(8) -0.0040(7) 0.0061(8)
C9 0.0189(10) 0.0213(10) 0.0199(9) -0.0009(7) -0.0090(8) -0.0041(8)
C10 0.0231(9) 0.0229(10) 0.0118(8) -0.0022(8) -0.0036(7) 0.0044(9)

loop_
_atom_type_symbol
_atom_type_description
_atom_type_scat_dispersion_real
_atom_type_scat_dispersion_imag
_atom_type_scat_source
C C 0.0033 0.0016 'International Tables Vol C Tables 4.2.6.8 and 6.1.1.4'
H H 0.0000 0.0000 'International Tables Vol C Tables 4.2.6.8 and 6.1.1.4'
Fe Fe 0.3463 0.8444 'International Tables Vol C Tables 4.2.6.8 and 6.1.1.4'
Br Br -0.2901 2.4595 'International Tables Vol C Tables 4.2.6.8 and 6.1.1.4'
I I -0.4742 1.8119 'International Tables Vol C Tables 4.2.6.8 and 6.1.1.4'

loop_
_geom_angle_atom_site_label_1
_geom_angle_atom_site_label_2
_geom_angle_atom_site_label_3
_geom_angle
C2 Fe1 C1 41.46(7)
C2 Fe1 C7 107.29(8)
C1 Fe1 C7 121.38(9)
C2 Fe1 C8 119.83(8)
C1 Fe1 C8 156.32(9)
C7 Fe1 C8 40.97(10)
C2 Fe1 C5 69.18(8)
C1 Fe1 C5 40.97(8)
C7 Fe1 C5 157.03(9)
C8 Fe1 C5 160.78(10)
C2 Fe1 C3 40.91(7)
C1 Fe1 C3 69.41(8)
C7 Fe1 C3 123.89(9)
C8 Fe1 C3 105.71(9)
C5 Fe1 C3 69.18(8)
C2 Fe1 C4 68.72(8)
C1 Fe1 C4 69.00(8)
C7 Fe1 C4 160.63(9)
C8 Fe1 C4 123.24(9)
C5 Fe1 C4 41.05(8)
C3 Fe1 C4 40.80(8)
C2 Fe1 C6 125.75(8)
C1 Fe1 C6 108.49(8)
C7 Fe1 C6 40.76(9)
C8 Fe1 C6 68.61(9)
C5 Fe1 C6 121.77(9)
C3 Fe1 C6 161.91(9)
C4 Fe1 C6 156.64(9)
C2 Fe1 C9 154.55(9)
C1 Fe1 C9 162.27(9)
C7 Fe1 C9 68.47(9)
C8 Fe1 C9 40.44(9)
C5 Fe1 C9 124.61(9)
C3 Fe1 C9 119.17(9)
C4 Fe1 C9 106.54(9)
C6 Fe1 C9 68.40(9)
C2 Fe1 C10 163.43(9)
C1 Fe1 C10 125.89(8)
C7 Fe1 C10 68.49(9)
C8 Fe1 C10 68.23(9)
C5 Fe1 C10 108.08(8)
C3 Fe1 C10 154.83(9)
C4 Fe1 C10 120.67(9)
C6 Fe1 C10 40.75(9)
C9 Fe1 C10 40.46(9)
C5 C1 C2 107.69(16)
C5 C1 Fe1 70.19(11)
C2 C1 Fe1 68.92(11)
C5 C1 I1 127.91(14)
C2 C1 I1 124.29(14)
Fe1 C1 I1 129.16(10)
C3 C2 C1 108.82(16)
C3 C2 Br1 126.41(14)
C1 C2 Br1 124.55(14)
C3 C2 Fe1 70.65(10)
C1 C2 Fe1 69.62(11)
Br1 C2 Fe1 129.91(10)
C2 C3 C4 107.39(17)
C2 C3 Fe1 68.45(10)
C4 C3 Fe1 69.70(11)
C2 C3 H3 126.3
C4 C3 H3 126.3
Fe1 C3 H3 127.1
C3 C4 C5 108.44(18)
C3 C4 Fe1 69.50(11)
C5 C4 Fe1 69.31(11)
C3 C4 H4 125.8
C5 C4 H4 125.8
Fe1 C4 H4 127.0
C1 C5 C4 107.65(17)
C1 C5 Fe1 68.84(11)
C4 C5 Fe1 69.64(11)
C1 C5 H5 126.2
C4 C5 H5 126.2
Fe1 C5 H5 126.9
C7 C6 C10 107.8(2)
C7 C6 Fe1 69.34(12)
C10 C6 Fe1 69.90(12)
C7 C6 H6 126.1
C10 C6 H6 126.1
Fe1 C6 H6 126.2
C6 C7 C8 107.86(19)
C6 C7 Fe1 69.90(12)
C8 C7 Fe1 69.62(13)
C6 C7 H7 126.1
C8 C7 H7 126.1
Fe1 C7 H7 126.0
C9 C8 C7 108.0(2)
C9 C8 Fe1 70.05(12)
C7 C8 Fe1 69.40(12)
C9 C8 H8 126.0
C7 C8 H8 126.0
Fe1 C8 H8 126.1
C8 C9 C10 108.4(2)
C8 C9 Fe1 69.51(12)
C10 C9 Fe1 69.95(12)
C8 C9 H9 125.8
C10 C9 H9 125.8
Fe1 C9 H9 126.3
C9 C10 C6 107.9(2)
C9 C10 Fe1 69.59(12)
C6 C10 Fe1 69.35(12)
C9 C10 H10 126.0
C6 C10 H10 126.0
Fe1 C10 H10 126.6

loop_
_geom_bond_atom_site_label_1
_geom_bond_atom_site_label_2
_geom_bond_distance
I1 C1 2.0760(19)
Br1 C2 1.8885(19)
Fe1 C2 2.0163(19)
Fe1 C1 2.0257(19)
Fe1 C7 2.041(2)
Fe1 C8 2.044(2)
Fe1 C5 2.044(2)
Fe1 C3 2.0454(19)
Fe1 C4 2.048(2)
Fe1 C6 2.048(2)
Fe1 C9 2.051(2)
Fe1 C10 2.055(2)
C1 C5 1.424(3)
C1 C2 1.431(3)
C2 C3 1.420(3)
C3 C4 1.427(3)
C3 H3 0.9500
C4 C5 1.435(3)
C4 H4 0.9500
C5 H5 0.9500
C6 C7 1.424(3)
C6 C10 1.429(3)
C6 H6 0.9500
C7 C8 1.429(4)
C7 H7 0.9500
C8 C9 1.415(3)
C8 H8 0.9500
C9 C10 1.420(3)
C9 H9 0.9500
C10 H10 0.9500

loop_
_geom_torsion_atom_site_label_1
_geom_torsion_atom_site_label_2
_geom_torsion_atom_site_label_3
_geom_torsion_atom_site_label_4
_geom_torsion
C2 Fe1 C1 C5 119.01(16)
C7 Fe1 C1 C5 -160.47(12)
C8 Fe1 C1 C5 163.7(2)
C3 Fe1 C1 C5 81.59(12)
C4 Fe1 C1 C5 37.81(11)
C6 Fe1 C1 C5 -117.50(12)
C9 Fe1 C1 C5 -40.7(3)
C10 Fe1 C1 C5 -75.56(14)
C7 Fe1 C1 C2 80.51(13)
C8 Fe1 C1 C2 44.7(2)
C5 Fe1 C1 C2 -119.01(16)
C3 Fe1 C1 C2 -37.43(11)
C4 Fe1 C1 C2 -81.21(12)
C6 Fe1 C1 C2 123.49(12)
C9 Fe1 C1 C2 -159.7(3)
C10 Fe1 C1 C2 165.42(12)
C2 Fe1 C1 I1 -117.69(17)
C7 Fe1 C1 I1 -37.18(16)
C8 Fe1 C1 I1 -73.0(2)
C5 Fe1 C1 I1 123.29(17)
C3 Fe1 C1 I1 -155.12(15)
C4 Fe1 C1 I1 161.10(15)
C6 Fe1 C1 I1 5.80(15)
C9 Fe1 C1 I1 82.6(3)
C10 Fe1 C1 I1 47.73(17)
C5 C1 C2 C3 0.3(2)
Fe1 C1 C2 C3 59.99(13)
I1 C1 C2 C3 -176.20(13)
C5 C1 C2 Br1 175.16(13)
Fe1 C1 C2 Br1 -125.12(15)
I1 C1 C2 Br1 -1.3(2)
C5 C1 C2 Fe1 -59.73(13)
I1 C1 C2 Fe1 123.80(14)
C1 Fe1 C2 C3 -119.68(16)
C7 Fe1 C2 C3 122.18(13)
C8 Fe1 C2 C3 79.33(14)
C5 Fe1 C2 C3 -81.85(12)
C4 Fe1 C2 C3 -37.72(12)
C6 Fe1 C2 C3 163.29(12)
C9 Fe1 C2 C3 46.1(2)
C10 Fe1 C2 C3 -165.3(3)
C7 Fe1 C2 C1 -118.13(12)
C8 Fe1 C2 C1 -160.99(12)
C5 Fe1 C2 C1 37.83(11)
C3 Fe1 C2 C1 119.68(16)
C4 Fe1 C2 C1 81.96(12)
C6 Fe1 C2 C1 -77.03(14)
C9 Fe1 C2 C1 165.79(19)
C10 Fe1 C2 C1 -45.6(3)
C1 Fe1 C2 Br1 118.55(18)
C7 Fe1 C2 Br1 0.42(16)
C8 Fe1 C2 Br1 -42.44(17)
C5 Fe1 C2 Br1 156.39(15)
C3 Fe1 C2 Br1 -121.77(18)
C4 Fe1 C2 Br1 -159.48(15)
C6 Fe1 C2 Br1 41.52(17)
C9 Fe1 C2 Br1 -75.7(2)
C10 Fe1 C2 Br1 72.9(3)
C1 C2 C3 C4 -0.3(2)
Br1 C2 C3 C4 -175.10(14)
Fe1 C2 C3 C4 59.03(13)
C1 C2 C3 Fe1 -59.36(13)
Br1 C2 C3 Fe1 125.87(15)
C1 Fe1 C3 C2 37.91(11)
C7 Fe1 C3 C2 -76.78(15)
C8 Fe1 C3 C2 -117.68(13)
C5 Fe1 C3 C2 81.85(12)
C4 Fe1 C3 C2 119.26(17)
C6 Fe1 C3 C2 -48.7(3)
C9 Fe1 C3 C2 -159.23(12)
C10 Fe1 C3 C2 170.21(18)
C2 Fe1 C3 C4 -119.26(17)
C1 Fe1 C3 C4 -81.35(13)
C7 Fe1 C3 C4 163.96(13)
C8 Fe1 C3 C4 123.06(13)
C5 Fe1 C3 C4 -37.41(12)
C6 Fe1 C3 C4 -168.0(3)
C9 Fe1 C3 C4 81.51(14)
C10 Fe1 C3 C4 50.9(3)
C2 C3 C4 C5 0.3(2)
Fe1 C3 C4 C5 58.52(14)
C2 C3 C4 Fe1 -58.24(13)
C2 Fe1 C4 C3 37.82(12)
C1 Fe1 C4 C3 82.42(12)
C7 Fe1 C4 C3 -43.8(3)
C8 Fe1 C4 C3 -74.70(15)
C5 Fe1 C4 C3 120.15(17)
C6 Fe1 C4 C3 170.6(2)
C9 Fe1 C4 C3 -115.72(13)
C10 Fe1 C4 C3 -157.42(12)
C2 Fe1 C4 C5 -82.33(12)
C1 Fe1 C4 C5 -37.73(11)
C7 Fe1 C4 C5 -163.9(2)
C8 Fe1 C4 C5 165.15(12)
C3 Fe1 C4 C5 -120.15(17)
C6 Fe1 C4 C5 50.5(3)
C9 Fe1 C4 C5 124.13(12)
C10 Fe1 C4 C5 82.43(13)
C2 C1 C5 C4 -0.1(2)
Fe1 C1 C5 C4 -59.02(13)
I1 C1 C5 C4 176.21(14)
C2 C1 C5 Fe1 58.93(13)
I1 C1 C5 Fe1 -124.77(15)
C3 C4 C5 C1 -0.1(2)
Fe1 C4 C5 C1 58.52(13)
C3 C4 C5 Fe1 -58.63(14)
C2 Fe1 C5 C1 -38.27(11)
C7 Fe1 C5 C1 47.0(3)
C8 Fe1 C5 C1 -160.0(2)
C3 Fe1 C5 C1 -82.18(12)
C4 Fe1 C5 C1 -119.37(16)
C6 Fe1 C5 C1 81.71(13)
C9 Fe1 C5 C1 166.04(12)
C10 Fe1 C5 C1 124.38(12)
C2 Fe1 C5 C4 81.10(12)
C1 Fe1 C5 C4 119.37(16)
C7 Fe1 C5 C4 166.4(2)
C8 Fe1 C5 C4 -40.6(3)
C3 Fe1 C5 C4 37.19(11)
C6 Fe1 C5 C4 -158.92(12)
C9 Fe1 C5 C4 -74.59(14)
C10 Fe1 C5 C4 -116.25(13)
C2 Fe1 C6 C7 -74.07(16)
C1 Fe1 C6 C7 -116.94(13)
C8 Fe1 C6 C7 38.03(14)
C5 Fe1 C6 C7 -160.10(13)
C3 Fe1 C6 C7 -36.8(3)
C4 Fe1 C6 C7 163.3(2)
C9 Fe1 C6 C7 81.65(14)
C10 Fe1 C6 C7 119.09(19)
C2 Fe1 C6 C10 166.84(12)
C1 Fe1 C6 C10 123.98(13)
C7 Fe1 C6 C10 -119.09(19)
C8 Fe1 C6 C10 -81.05(14)
C5 Fe1 C6 C10 80.81(15)
C3 Fe1 C6 C10 -155.8(3)
C4 Fe1 C6 C10 44.3(3)
C9 Fe1 C6 C10 -37.43(13)
C10 C6 C7 C8 0.0(2)
Fe1 C6 C7 C8 -59.51(15)
C10 C6 C7 Fe1 59.54(14)
C2 Fe1 C7 C6 125.18(13)
C1 Fe1 C7 C6 82.03(14)
C8 Fe1 C7 C6 -118.96(19)
C5 Fe1 C7 C6 47.9(3)
C3 Fe1 C7 C6 167.06(12)
C4 Fe1 C7 C6 -160.0(2)
C9 Fe1 C7 C6 -81.46(14)
C10 Fe1 C7 C6 -37.82(13)
C2 Fe1 C7 C8 -115.87(13)
C1 Fe1 C7 C8 -159.01(12)
C5 Fe1 C7 C8 166.82(19)
C3 Fe1 C7 C8 -73.98(15)
C4 Fe1 C7 C8 -41.0(3)
C6 Fe1 C7 C8 118.96(19)
C9 Fe1 C7 C8 37.50(13)
C10 Fe1 C7 C8 81.14(14)
C6 C7 C8 C9 0.1(2)
Fe1 C7 C8 C9 -59.63(15)
C6 C7 C8 Fe1 59.69(15)
C2 Fe1 C8 C9 -158.72(13)
C1 Fe1 C8 C9 168.79(18)
C7 Fe1 C8 C9 119.21(19)
C5 Fe1 C8 C9 -45.1(3)
C3 Fe1 C8 C9 -116.77(14)
C4 Fe1 C8 C9 -75.87(16)
C6 Fe1 C8 C9 81.37(14)
C10 Fe1 C8 C9 37.39(14)
C2 Fe1 C8 C7 82.07(14)
C1 Fe1 C8 C7 49.6(3)
C5 Fe1 C8 C7 -164.3(2)
C3 Fe1 C8 C7 124.02(13)
C4 Fe1 C8 C7 164.92(13)
C6 Fe1 C8 C7 -37.84(13)
C9 Fe1 C8 C7 -119.21(19)
C10 Fe1 C8 C7 -81.82(14)
C7 C8 C9 C10 -0.1(2)
Fe1 C8 C9 C10 -59.35(14)
C7 C8 C9 Fe1 59.23(15)
C2 Fe1 C9 C8 47.1(3)
C1 Fe1 C9 C8 -165.1(2)
C7 Fe1 C9 C8 -37.97(14)
C5 Fe1 C9 C8 163.54(13)
C3 Fe1 C9 C8 79.82(15)
C4 Fe1 C9 C8 122.21(14)
C6 Fe1 C9 C8 -81.95(15)
C10 Fe1 C9 C8 -119.6(2)
C2 Fe1 C9 C10 166.75(18)
C1 Fe1 C9 C10 -45.5(3)
C7 Fe1 C9 C10 81.67(15)
C8 Fe1 C9 C10 119.6(2)
C5 Fe1 C9 C10 -76.81(16)
C3 Fe1 C9 C10 -160.53(13)
C4 Fe1 C9 C10 -118.15(14)
C6 Fe1 C9 C10 37.70(14)
C8 C9 C10 C6 0.1(2)
Fe1 C9 C10 C6 -58.94(14)
C8 C9 C10 Fe1 59.07(15)
C7 C6 C10 C9 -0.1(2)
Fe1 C6 C10 C9 59.09(14)
C7 C6 C10 Fe1 -59.19(15)
C2 Fe1 C10 C9 -159.8(3)
C1 Fe1 C10 C9 164.45(13)
C7 Fe1 C10 C9 -81.61(15)
C8 Fe1 C10 C9 -37.38(14)
C5 Fe1 C10 C9 122.55(14)
C3 Fe1 C10 C9 43.2(3)
C4 Fe1 C10 C9 79.33(15)
C6 Fe1 C10 C9 -119.44(19)
C2 Fe1 C10 C6 -40.4(3)
C1 Fe1 C10 C6 -76.12(16)
C7 Fe1 C10 C6 37.82(14)
C8 Fe1 C10 C6 82.06(15)
C5 Fe1 C10 C6 -118.02(13)
C3 Fe1 C10 C6 162.61(19)
C4 Fe1 C10 C6 -161.24(13)
C9 Fe1 C10 C6 119.44(19)
